data_7024538
loop_
_publ_author_name
'Huo, Xian-Kuan'
'Su, Ge'
'Jin, Guo-Xin'

_publ_section_title
;
 Neutral and zwitterionic half-sandwich Ir, Rh complexes supported by
 P,S-substituted o-carboranyl ligands: Synthesis, characterization and
 reactivity.
;
_journal_issue 8
_journal_name_full 'Dalton transactions (Cambridge, England : 2003)'
_journal_page_first 1954
_journal_page_last 1961
_journal_paper_doi 10.1039/b918272a
_journal_volume 39
_journal_year 2010
_chemical_formula_sum 'C51 H74 B18 Ir2 O3 P2 S2'
_chemical_formula_weight 1440.14
_chemical_name_systematic
;
?
;
_space_group_IT_number 14
_symmetry_cell_setting monoclinic
_symmetry_space_group_name_Hall '-P 2ybc'
_symmetry_space_group_name_H-M 'P 1 21/c 1'
_atom_sites_solution_hydrogens geom
_atom_sites_solution_primary direct
_atom_sites_solution_secondary difmap
_audit_creation_method SHELXL-97
_cell_angle_alpha 90.00
_cell_angle_beta 114.066(3)
_cell_angle_gamma 90.00
_cell_formula_units_Z 4
_cell_length_a 24.198(7)
_cell_length_b 12.368(4)
_cell_length_c 22.609(6)
_cell_measurement_reflns_used 960
_cell_measurement_temperature 293(2)
_cell_measurement_theta_max 24.217
_cell_measurement_theta_min 2.472
_cell_volume 6178(3)
_computing_cell_refinement 'Bruker SMART'
_computing_data_collection 'Bruker SMART'
_computing_data_reduction 'Bruker SHELXTL'
_computing_molecular_graphics 'Bruker SHELXTL'
_computing_publication_material 'Bruker SHELXTL'
_computing_structure_refinement 'SHELXL-97 (Sheldrick, 1997)'
_computing_structure_solution 'SHELXS-97 (Sheldrick, 1990)'
_diffrn_ambient_temperature 293(2)
_diffrn_measured_fraction_theta_full 1.000
_diffrn_measured_fraction_theta_max 1.000
_diffrn_measurement_device_type 'CCD area detector'
_diffrn_measurement_method 'phi and omega scans'
_diffrn_radiation_monochromator graphite
_diffrn_radiation_source 'fine-focus sealed tube'
_diffrn_radiation_type MoK\a
_diffrn_radiation_wavelength 0.71073
_diffrn_reflns_av_R_equivalents 0.0464
_diffrn_reflns_av_sigmaI/netI 0.0697
_diffrn_reflns_limit_h_max 28
_diffrn_reflns_limit_h_min -18
_diffrn_reflns_limit_k_max 14
_diffrn_reflns_limit_k_min -14
_diffrn_reflns_limit_l_max 26
_diffrn_reflns_limit_l_min -26
_diffrn_reflns_number 25157
_diffrn_reflns_theta_full 25.01
_diffrn_reflns_theta_max 25.01
_diffrn_reflns_theta_min 1.81
_diffrn_standards_decay_% 3.26
_exptl_absorpt_coefficient_mu 4.463
_exptl_absorpt_correction_T_max 0.6638
_exptl_absorpt_correction_T_min 0.6165
_exptl_absorpt_correction_type multi-scan
_exptl_absorpt_process_details sadabs
_exptl_crystal_colour 'dark red'
_exptl_crystal_density_diffrn 1.548
_exptl_crystal_density_method 'not measured'
_exptl_crystal_description prism
_exptl_crystal_F_000 2840
_exptl_crystal_size_max 0.12
_exptl_crystal_size_mid 0.12
_exptl_crystal_size_min 0.10
_refine_diff_density_max 6.272
_refine_diff_density_min -3.910
_refine_diff_density_rms 0.191
_refine_ls_extinction_method none
_refine_ls_goodness_of_fit_ref 1.017
_refine_ls_hydrogen_treatment mixed
_refine_ls_matrix_type full
_refine_ls_number_parameters 728
_refine_ls_number_reflns 10908
_refine_ls_number_restraints 12
_refine_ls_restrained_S_all 1.025
_refine_ls_R_factor_all 0.0967
_refine_ls_R_factor_gt 0.0665
_refine_ls_shift/su_max 0.001
_refine_ls_shift/su_mean 0.000
_refine_ls_structure_factor_coef Fsqd
_refine_ls_weighting_details 'calc w=1/[\s^2^(Fo^2^)+(0.1206P)^2^+0.0000P] where P=(Fo^2^+2Fc^2^)/3'
_refine_ls_weighting_scheme calc
_refine_ls_wR_factor_gt 0.1782
_refine_ls_wR_factor_ref 0.1933
_reflns_number_gt 7359
_reflns_number_total 10908
_reflns_threshold_expression >2sigma(I)
_cod_data_source_file b918272a.txt
_cod_data_source_block f90611d
_cod_depositor_comments
;
The following automatic conversions were performed:

'_symmetry_cell_setting' value 'Monoclinic' changed to 'monoclinic'
according to /home/saulius/struct/CIF-dictionaries/cif_core.dic
dictionary named 'cif_core.dic' version 2.4.2 from 2011-04-26.

Automatic conversion script
Id: cif_fix_values 1891 2012-01-12 08:04:46Z andrius 
;
_cod_original_sg_symbol_H-M P2(1)/c
_cod_database_code 7024538

loop_
_symmetry_equiv_pos_as_xyz
'x, y, z'
'-x, y+1/2, -z+1/2'
'-x, -y, -z'
'x, -y-1/2, z-1/2'

loop_
_atom_site_label
_atom_site_type_symbol
_atom_site_fract_x
_atom_site_fract_y
_atom_site_fract_z
_atom_site_U_iso_or_equiv
_atom_site_adp_type
_atom_site_occupancy
_atom_site_symmetry_multiplicity
_atom_site_calc_flag
_atom_site_refinement_flags
Ir1 Ir 0.37860(2) 0.17388(4) 0.96607(2) 0.04004(16) Uani 1 1 d .
P1 P 0.33029(13) 0.2930(2) 0.88154(13) 0.0363(6) Uani 1 1 d .
S1 S 0.46329(13) 0.2118(3) 0.94160(13) 0.0488(8) Uani 1 1 d .
O1 O 0.3342(6) -0.0327(9) 0.8933(5) 0.088(3) Uani 1 1 d .
O2 O 0.3687(5) 0.0873(7) 0.8095(4) 0.065(3) Uani 1 1 d .
B3 B 0.3896(7) 0.1876(14) 0.7990(7) 0.057(4) Uani 1 1 d .
B2 B 0.4609(7) 0.2206(17) 0.8053(7) 0.066(5) Uani 1 1 d .
H2 H 0.4939 0.1552 0.8128 0.079 Uiso 1 1 calc R
B11 B 0.4822(8) 0.3456(15) 0.8446(8) 0.062(4) Uani 1 1 d .
H11 H 0.5193 0.3792 0.8875 0.074 Uiso 1 1 calc R
B10 B 0.4356(7) 0.4437(16) 0.7875(8) 0.070(5) Uani 1 1 d .
H10 H 0.4517 0.5274 0.7997 0.084 Uiso 1 1 calc R
H11' H 0.455(6) 0.383(12) 0.866(7) 0.09(5) Uiso 1 1 d .
B9 B 0.3602(7) 0.4156(13) 0.7841(7) 0.051(4) Uani 1 1 d .
H9 H 0.3373 0.4822 0.7973 0.062 Uiso 1 1 calc R
B4 B 0.3386(7) 0.2861(13) 0.7455(6) 0.049(4) Uani 1 1 d .
H4 H 0.2917 0.2642 0.7140 0.059 Uiso 1 1 calc R
B1 B 0.4033(9) 0.2354(16) 0.7323(8) 0.073(5) Uani 1 1 d .
H1 H 0.3980 0.1829 0.6911 0.087 Uiso 1 1 calc R
B6 B 0.4592(8) 0.3320(18) 0.7609(8) 0.080(6) Uani 1 1 d .
H6 H 0.4916 0.3402 0.7383 0.096 Uiso 1 1 calc R
B5 B 0.3831(8) 0.3853(16) 0.7221(7) 0.067(5) Uani 1 1 d .
H5 H 0.3642 0.4296 0.6759 0.081 Uiso 1 1 calc R
C7 C 0.4371(5) 0.2694(11) 0.8609(5) 0.044(3) Uani 1 1 d .
C8 C 0.3696(5) 0.3064(10) 0.8294(5) 0.042(3) Uani 1 1 d .
C3 C 0.3604(9) 0.0054(15) 0.7668(7) 0.112(7) Uani 1 1 d .
H3A H 0.3429 0.0333 0.7235 0.168 Uiso 1 1 calc R
H3B H 0.3339 -0.0476 0.7722 0.168 Uiso 1 1 calc R
H3C H 0.3988 -0.0275 0.7747 0.168 Uiso 1 1 calc R
C4 C 0.2514(5) 0.2684(9) 0.8348(6) 0.046(3) Uani 1 1 d .
C5 C 0.2188(5) 0.3278(10) 0.7781(6) 0.049(3) Uani 1 1 d .
H5A H 0.2380 0.3816 0.7648 0.058 Uiso 1 1 calc R
C6 C 0.1580(6) 0.3064(12) 0.7421(6) 0.062(4) Uani 1 1 d .
H6A H 0.1370 0.3461 0.7047 0.074 Uiso 1 1 calc R
C1 C 0.1284(6) 0.2294(12) 0.7601(7) 0.062(4) Uani 1 1 d .
H1A H 0.0873 0.2179 0.7361 0.074 Uiso 1 1 calc R
C2 C 0.1595(6) 0.1679(11) 0.8142(6) 0.062(4) Uani 1 1 d .
H2A H 0.1400 0.1126 0.8261 0.074 Uiso 1 1 calc R
C9 C 0.2194(6) 0.1890(12) 0.8505(6) 0.062(4) Uani 1 1 d .
H9A H 0.2396 0.1479 0.8875 0.074 Uiso 1 1 calc R
C10 C 0.3334(5) 0.4301(9) 0.9109(5) 0.039(3) Uani 1 1 d .
C11 C 0.3907(6) 0.4797(11) 0.9375(6) 0.057(3) Uani 1 1 d .
H11A H 0.4246 0.4426 0.9388 0.069 Uiso 1 1 calc R
C12 C 0.3965(8) 0.5841(13) 0.9617(7) 0.076(5) Uani 1 1 d .
H12 H 0.4342 0.6172 0.9787 0.091 Uiso 1 1 calc R
C13 C 0.3480(10) 0.6375(14) 0.9608(8) 0.089(5) Uani 1 1 d .
H13 H 0.3530 0.7067 0.9784 0.106 Uiso 1 1 calc R
C14 C 0.2902(7) 0.5926(12) 0.9343(6) 0.064(4) Uani 1 1 d .
H14 H 0.2566 0.6311 0.9327 0.076 Uiso 1 1 calc R
C15 C 0.2848(6) 0.4866(10) 0.9099(5) 0.051(3) Uani 1 1 d .
H15 H 0.2468 0.4542 0.8926 0.062 Uiso 1 1 calc R
C16 C 0.3533(6) 0.0506(13) 0.9145(6) 0.060(4) Uani 1 1 d .
C17 C 0.3527(6) 0.2445(11) 1.0447(5) 0.053(3) Uani 1 1 d .
C18 C 0.3396(6) 0.1350(12) 1.0371(5) 0.055(3) Uani 1 1 d .
C19 C 0.3922(7) 0.0751(12) 1.0541(6) 0.061(4) Uani 1 1 d .
C20 C 0.4382(6) 0.1411(14) 1.0682(6) 0.062(4) Uani 1 1 d .
C21 C 0.4168(7) 0.2528(14) 1.0628(6) 0.072(5) Uani 1 1 d .
C22 C 0.3094(9) 0.3289(16) 1.0402(8) 0.113(8) Uani 1 1 d .
H22A H 0.2699 0.2975 1.0277 0.170 Uiso 1 1 calc R
H22B H 0.3084 0.3811 1.0083 0.170 Uiso 1 1 calc R
H22C H 0.3213 0.3637 1.0815 0.170 Uiso 1 1 calc R
C23 C 0.2787(8) 0.087(2) 1.0262(8) 0.118(8) Uani 1 1 d .
H23A H 0.2794 0.0618 1.0667 0.177 Uiso 1 1 calc R
H23B H 0.2702 0.0272 0.9966 0.177 Uiso 1 1 calc R
H23C H 0.2478 0.1408 1.0083 0.177 Uiso 1 1 calc R
C24 C 0.3972(10) -0.0445(15) 1.0603(8) 0.113(7) Uani 1 1 d .
H24A H 0.4356 -0.0671 1.0613 0.170 Uiso 1 1 calc R
H24B H 0.3652 -0.0772 1.0239 0.170 Uiso 1 1 calc R
H24C H 0.3941 -0.0664 1.0995 0.170 Uiso 1 1 calc R
C25 C 0.5054(6) 0.114(2) 1.0944(8) 0.122(9) Uani 1 1 d .
H25A H 0.5170 0.0747 1.1343 0.183 Uiso 1 1 calc R
H25B H 0.5285 0.1795 1.1020 0.183 Uiso 1 1 calc R
H25C H 0.5131 0.0703 1.0634 0.183 Uiso 1 1 calc R
C26 C 0.4531(11) 0.3556(17) 1.0846(8) 0.137(10) Uani 1 1 d .
H26A H 0.4261 0.4158 1.0776 0.206 Uiso 1 1 calc R
H26B H 0.4772 0.3659 1.0603 0.206 Uiso 1 1 calc R
H26C H 0.4790 0.3505 1.1299 0.206 Uiso 1 1 calc R
Ir2 Ir 0.10150(2) 0.74592(4) 0.62908(2) 0.05035(18) Uani 1 1 d .
P2 P 0.15893(14) 0.8088(2) 0.57771(14) 0.0402(7) Uani 1 1 d .
S2 S 0.04064(14) 0.6746(3) 0.53695(15) 0.0518(8) Uani 1 1 d .
O3 O 0.1677(5) 0.5574(7) 0.5545(5) 0.069(3) Uani 1 1 d .
B8 B 0.0245(9) 0.6931(18) 0.4012(8) 0.080(6) Uani 1 1 d .
H8 H -0.0220 0.7188 0.3912 0.096 Uiso 1 1 calc R
B7 B 0.0697(8) 0.5763(16) 0.4312(8) 0.073(5) Uani 1 1 d .
H7A H 0.0485 0.4974 0.4306 0.088 Uiso 1 1 calc R
B12 B 0.1386(7) 0.6101(12) 0.4973(7) 0.053(4) Uani 1 1 d .
B13 B 0.1785(7) 0.6996(12) 0.4642(7) 0.052(4) Uani 1 1 d .
H13A H 0.2282 0.7016 0.4852 0.062 Uiso 1 1 calc R
B14 B 0.1366(8) 0.8145(14) 0.4362(7) 0.062(4) Uani 1 1 d .
H14A H 0.1452 0.9018 0.4441 0.074 Uiso 1 1 calc R
B15 B 0.0644(9) 0.777(2) 0.3649(8) 0.079(6) Uani 1 1 d .
H15A H 0.0368 0.8428 0.3341 0.095 Uiso 1 1 calc R
H15' H 0.063(6) 0.818(10) 0.404(6) 0.06(4) Uiso 1 1 d .
B16 B 0.0674(10) 0.638(2) 0.3617(8) 0.091(7) Uani 1 1 d .
H16 H 0.0447 0.5976 0.3146 0.110 Uiso 1 1 calc R
B17 B 0.1383(9) 0.5856(13) 0.4204(8) 0.069(5) Uani 1 1 d .
H17 H 0.1613 0.5146 0.4117 0.083 Uiso 1 1 calc R
B18 B 0.1354(12) 0.7202(18) 0.3816(9) 0.092(7) Uani 1 1 d .
H18 H 0.1568 0.7372 0.3481 0.110 Uiso 1 1 calc R
C27 C 0.0709(6) 0.6866(10) 0.4784(5) 0.047(3) Uani 1 1 d .
C28 C 0.1310(5) 0.7513(9) 0.4973(5) 0.039(3) Uani 1 1 d .
C29 C 0.1481(9) 0.4541(13) 0.5671(10) 0.108(6) Uani 1 1 d .
H29A H 0.1047 0.4528 0.5501 0.161 Uiso 1 1 calc R
H29B H 0.1645 0.4416 0.6130 0.161 Uiso 1 1 calc R
H29C H 0.1618 0.3986 0.5466 0.161 Uiso 1 1 calc R
C30 C 0.1435(6) 0.9549(10) 0.5653(6) 0.049(3) Uani 1 1 d .
C31 C 0.0885(6) 0.9889(11) 0.5221(7) 0.059(3) Uani 1 1 d .
H31 H 0.0616 0.9379 0.4954 0.071 Uiso 1 1 calc R
C32 C 0.0711(7) 1.0932(13) 0.5164(8) 0.073(4) Uani 1 1 d .
H32 H 0.0330 1.1135 0.4864 0.088 Uiso 1 1 calc R
C33 C 0.1093(9) 1.1671(13) 0.5542(10) 0.090(5) Uani 1 1 d .
H33 H 0.0976 1.2393 0.5495 0.108 Uiso 1 1 calc R
C34 C 0.1650(9) 1.1394(13) 0.5995(9) 0.085(5) Uani 1 1 d .
H34 H 0.1906 1.1920 0.6260 0.102 Uiso 1 1 calc R
C35 C 0.1834(7) 1.0316(11) 0.6057(7) 0.063(4) Uani 1 1 d .
H35 H 0.2213 1.0112 0.6362 0.075 Uiso 1 1 calc R
C36 C 0.2391(3) 0.7926(7) 0.6161(4) 0.045(3) Uani 1 1 d GU
C37 C 0.2751(4) 0.8565(7) 0.5965(4) 0.061(4) Uani 1 1 d G
H37 H 0.2578 0.9107 0.5660 0.074 Uiso 1 1 calc R
C38 C 0.3367(4) 0.8401(8) 0.6220(5) 0.074(4) Uani 1 1 d G
H38 H 0.3611 0.8833 0.6088 0.089 Uiso 1 1 calc R
C39 C 0.3624(4) 0.7598(9) 0.6672(5) 0.083(5) Uani 1 1 d G
H39 H 0.4040 0.7488 0.6844 0.100 Uiso 1 1 calc R
C40 C 0.3264(4) 0.6959(8) 0.6868(5) 0.090(5) Uani 1 1 d G
H40 H 0.3437 0.6417 0.7173 0.108 Uiso 1 1 calc R
C41 C 0.2647(4) 0.7123(7) 0.6612(4) 0.065(3) Uani 1 1 d GU
H41 H 0.2404 0.6691 0.6745 0.078 Uiso 1 1 calc R
C42 C 0.1456(6) 0.8236(11) 0.7256(5) 0.049(3) Uani 1 1 d .
C43 C 0.0849(6) 0.8571(11) 0.6923(5) 0.050(3) Uani 1 1 d .
C44 C 0.0449(7) 0.7661(13) 0.6828(6) 0.063(4) Uani 1 1 d .
C45 C 0.0828(8) 0.6750(12) 0.7071(7) 0.066(4) Uani 1 1 d .
C46 C 0.1430(7) 0.7092(12) 0.7312(6) 0.060(4) Uani 1 1 d .
C47 C 0.2016(6) 0.8927(13) 0.7513(7) 0.077(5) Uani 1 1 d .
H47A H 0.1937 0.9599 0.7281 0.115 Uiso 1 1 calc R
H47B H 0.2340 0.8556 0.7458 0.115 Uiso 1 1 calc R
H47C H 0.2127 0.9067 0.7965 0.115 Uiso 1 1 calc R
C48 C 0.0620(8) 0.9735(13) 0.6748(8) 0.089(5) Uani 1 1 d .
H48A H 0.0343 0.9904 0.6941 0.133 Uiso 1 1 calc R
H48B H 0.0418 0.9803 0.6286 0.133 Uiso 1 1 calc R
H48C H 0.0957 1.0225 0.6909 0.133 Uiso 1 1 calc R
C49 C -0.0214(8) 0.772(2) 0.6578(8) 0.123(9) Uani 1 1 d .
H49A H -0.0382 0.7013 0.6431 0.184 Uiso 1 1 calc R
H49B H -0.0364 0.8217 0.6223 0.184 Uiso 1 1 calc R
H49C H -0.0329 0.7953 0.6916 0.184 Uiso 1 1 calc R
C50 C 0.0575(12) 0.5625(14) 0.7093(10) 0.137(10) Uani 1 1 d .
H50A H 0.0145 0.5673 0.6967 0.206 Uiso 1 1 calc R
H50B H 0.0763 0.5344 0.7526 0.206 Uiso 1 1 calc R
H50C H 0.0656 0.5152 0.6802 0.206 Uiso 1 1 calc R
C51 C 0.1976(9) 0.6383(17) 0.7687(9) 0.113(7) Uani 1 1 d .
H51A H 0.1902 0.5978 0.8009 0.170 Uiso 1 1 calc R
H51B H 0.2327 0.6830 0.7893 0.170 Uiso 1 1 calc R
H51C H 0.2044 0.5893 0.7393 0.170 Uiso 1 1 calc R

loop_
_atom_site_aniso_label
_atom_site_aniso_U_11
_atom_site_aniso_U_22
_atom_site_aniso_U_33
_atom_site_aniso_U_23
_atom_site_aniso_U_13
_atom_site_aniso_U_12
Ir1 0.0388(3) 0.0506(3) 0.0297(2) 0.00474(19) 0.01289(19) 0.0064(2)
P1 0.0366(15) 0.0445(16) 0.0275(14) 0.0002(12) 0.0128(12) 0.0054(13)
S1 0.0365(15) 0.078(2) 0.0308(14) 0.0082(14) 0.0123(13) 0.0116(15)
O1 0.130(10) 0.055(7) 0.078(7) -0.013(6) 0.042(7) -0.018(7)
O2 0.097(7) 0.051(6) 0.046(5) -0.011(4) 0.027(5) 0.000(5)
B3 0.064(10) 0.070(11) 0.039(8) -0.011(7) 0.024(7) 0.018(8)
B2 0.050(9) 0.110(14) 0.047(9) -0.016(9) 0.030(8) -0.003(9)
B11 0.053(9) 0.085(12) 0.058(9) 0.001(8) 0.035(8) 0.008(8)
B10 0.064(10) 0.085(13) 0.068(11) 0.008(9) 0.032(9) -0.015(9)
B9 0.062(9) 0.053(9) 0.048(8) 0.002(7) 0.032(7) -0.001(7)
B4 0.048(8) 0.081(10) 0.021(6) 0.003(6) 0.016(6) 0.000(8)
B1 0.092(13) 0.096(14) 0.040(9) -0.002(8) 0.037(9) 0.011(11)
B6 0.053(10) 0.139(19) 0.050(10) 0.006(10) 0.023(8) 0.007(11)
B5 0.068(11) 0.099(14) 0.038(8) 0.011(8) 0.025(8) -0.004(10)
C7 0.041(6) 0.078(9) 0.017(5) 0.002(5) 0.016(5) 0.007(6)
C8 0.042(6) 0.057(7) 0.025(6) -0.004(5) 0.012(5) 0.004(6)
C3 0.143(17) 0.095(14) 0.055(10) -0.039(9) -0.004(10) -0.004(13)
C4 0.049(7) 0.042(7) 0.053(7) -0.005(6) 0.028(6) 0.003(6)
C5 0.043(7) 0.050(7) 0.048(7) 0.012(6) 0.014(6) 0.008(6)
C6 0.055(8) 0.072(10) 0.048(8) 0.008(7) 0.010(7) 0.018(7)
C1 0.044(7) 0.066(9) 0.067(9) -0.003(7) 0.013(7) -0.003(7)
C2 0.039(7) 0.071(10) 0.065(9) 0.020(7) 0.010(6) -0.010(6)
C9 0.054(8) 0.082(10) 0.045(7) 0.015(7) 0.015(6) 0.014(7)
C10 0.041(6) 0.052(7) 0.024(5) 0.007(5) 0.013(5) 0.009(5)
C11 0.061(8) 0.071(9) 0.042(7) -0.005(6) 0.024(6) 0.006(7)
C12 0.089(11) 0.069(10) 0.080(10) -0.031(8) 0.045(9) -0.048(9)
C13 0.142(17) 0.058(10) 0.078(11) -0.021(8) 0.057(12) 0.009(11)
C14 0.062(9) 0.074(10) 0.050(8) -0.006(7) 0.019(7) 0.014(8)
C15 0.058(8) 0.056(8) 0.036(6) -0.001(6) 0.014(6) 0.022(6)
C16 0.066(9) 0.071(10) 0.054(8) 0.012(7) 0.035(7) 0.012(8)
C17 0.079(9) 0.061(9) 0.017(5) 0.009(5) 0.018(6) 0.026(7)
C18 0.053(8) 0.084(10) 0.029(6) 0.009(6) 0.019(6) -0.009(7)
C19 0.069(9) 0.072(10) 0.047(7) 0.018(7) 0.027(7) 0.012(8)
C20 0.055(8) 0.093(12) 0.033(7) 0.005(7) 0.012(6) 0.019(8)
C21 0.081(11) 0.114(14) 0.019(6) -0.013(7) 0.021(7) -0.052(10)
C22 0.143(17) 0.159(19) 0.066(11) 0.032(11) 0.071(12) 0.084(15)
C23 0.092(12) 0.20(2) 0.069(11) 0.011(13) 0.042(10) -0.049(15)
C24 0.165(19) 0.102(15) 0.086(12) 0.050(11) 0.064(13) 0.056(14)
C25 0.045(9) 0.24(3) 0.073(11) 0.060(14) 0.018(8) 0.030(13)
C26 0.23(3) 0.134(18) 0.068(12) -0.041(12) 0.081(15) -0.100(19)
Ir2 0.0593(3) 0.0609(4) 0.0362(3) -0.0071(2) 0.0249(2) -0.0131(3)
P2 0.0451(17) 0.0424(18) 0.0339(15) -0.0027(13) 0.0170(13) -0.0030(14)
S2 0.0481(17) 0.069(2) 0.0425(17) -0.0072(15) 0.0224(15) -0.0136(16)
O3 0.088(7) 0.049(6) 0.076(6) 0.019(5) 0.040(6) 0.013(5)
B8 0.081(13) 0.119(17) 0.040(9) -0.013(10) 0.024(9) -0.013(12)
B7 0.090(12) 0.082(13) 0.053(9) -0.036(9) 0.035(9) -0.038(11)
B12 0.068(10) 0.051(9) 0.044(8) -0.009(7) 0.027(7) -0.008(8)
B13 0.059(9) 0.061(9) 0.045(8) -0.023(7) 0.030(7) -0.018(8)
B14 0.070(10) 0.074(11) 0.045(8) 0.015(8) 0.027(8) -0.005(9)
B15 0.075(12) 0.122(17) 0.042(9) 0.023(10) 0.025(9) 0.031(12)
B16 0.103(15) 0.128(19) 0.033(9) -0.021(10) 0.018(9) -0.036(14)
B17 0.107(14) 0.046(9) 0.067(11) -0.019(8) 0.048(11) -0.003(9)
B18 0.15(2) 0.100(15) 0.054(11) -0.001(10) 0.077(13) -0.007(15)
C27 0.054(7) 0.056(8) 0.032(6) -0.003(5) 0.019(6) -0.004(6)
C28 0.038(6) 0.055(7) 0.019(5) 0.006(5) 0.007(5) -0.001(5)
C29 0.148(17) 0.044(9) 0.154(18) 0.017(10) 0.086(15) -0.002(11)
C30 0.067(8) 0.039(7) 0.046(7) -0.013(6) 0.026(6) -0.011(6)
C31 0.060(8) 0.049(8) 0.066(9) 0.005(7) 0.022(7) 0.006(7)
C32 0.060(9) 0.062(10) 0.098(12) 0.010(9) 0.032(9) 0.008(8)
C33 0.090(13) 0.053(10) 0.139(17) 0.019(11) 0.059(13) 0.004(9)
C34 0.095(13) 0.058(10) 0.091(12) -0.022(9) 0.026(11) -0.014(9)
C35 0.071(9) 0.057(9) 0.066(9) -0.005(7) 0.034(8) -0.009(7)
C36 0.019(4) 0.042(4) 0.053(4) -0.041(4) -0.006(3) 0.013(3)
C37 0.047(8) 0.067(9) 0.063(9) -0.006(7) 0.016(7) -0.001(7)
C38 0.062(9) 0.087(12) 0.076(10) 0.002(9) 0.032(9) 0.001(8)
C39 0.038(8) 0.110(14) 0.089(12) -0.036(10) 0.013(8) 0.005(9)
C40 0.062(10) 0.101(14) 0.098(13) 0.016(11) 0.023(10) 0.013(10)
C41 0.076(5) 0.073(5) 0.064(5) -0.015(4) 0.047(4) -0.029(4)
C42 0.059(8) 0.067(9) 0.023(5) -0.007(5) 0.018(5) 0.009(7)
C43 0.062(8) 0.060(8) 0.039(7) 0.000(6) 0.032(6) 0.005(7)
C44 0.084(10) 0.083(11) 0.041(7) -0.010(7) 0.046(8) -0.004(9)
C45 0.094(12) 0.064(9) 0.062(9) -0.006(7) 0.054(9) -0.013(9)
C46 0.075(10) 0.073(10) 0.036(7) 0.020(6) 0.028(7) 0.019(8)
C47 0.064(9) 0.095(12) 0.062(9) -0.035(9) 0.016(7) -0.035(9)
C48 0.109(13) 0.081(12) 0.084(11) 0.002(9) 0.049(11) 0.017(10)
C49 0.074(12) 0.25(3) 0.057(10) -0.033(13) 0.041(9) -0.055(14)
C50 0.27(3) 0.066(12) 0.138(17) -0.008(11) 0.15(2) -0.042(15)
C51 0.126(17) 0.115(15) 0.092(13) 0.030(12) 0.036(13) 0.062(14)

loop_
_atom_type_symbol
_atom_type_description
_atom_type_scat_dispersion_real
_atom_type_scat_dispersion_imag
_atom_type_scat_source
C C 0.0033 0.0016 'International Tables Vol C Tables 4.2.6.8 and 6.1.1.4'
H H 0.0000 0.0000 'International Tables Vol C Tables 4.2.6.8 and 6.1.1.4'
O O 0.0106 0.0060 'International Tables Vol C Tables 4.2.6.8 and 6.1.1.4'
P P 0.1023 0.0942 'International Tables Vol C Tables 4.2.6.8 and 6.1.1.4'
S S 0.1246 0.1234 'International Tables Vol C Tables 4.2.6.8 and 6.1.1.4'
Ir Ir -1.4442 7.9887 'International Tables Vol C Tables 4.2.6.8 and 6.1.1.4'
B B 0.0013 0.0007 'International Tables Vol C Tables 4.2.6.8 and 6.1.1.4'

loop_
_geom_angle_atom_site_label_1
_geom_angle_atom_site_label_2
_geom_angle_atom_site_label_3
_geom_angle
C16 Ir1 C20 114.4(6)
C16 Ir1 C18 98.5(5)
C20 Ir1 C18 59.5(5)
C16 Ir1 C21 150.8(6)
C20 Ir1 C21 38.6(6)
C18 Ir1 C21 60.8(5)
C16 Ir1 C19 90.1(6)
C20 Ir1 C19 34.3(5)
C18 Ir1 C19 36.2(5)
C21 Ir1 C19 60.9(6)
C16 Ir1 C17 132.4(5)
C20 Ir1 C17 61.7(5)
C18 Ir1 C17 35.8(5)
C21 Ir1 C17 37.2(5)
C19 Ir1 C17 60.4(5)
C16 Ir1 P1 94.4(4)
C20 Ir1 P1 151.1(5)
C18 Ir1 P1 120.9(4)
C21 Ir1 P1 113.6(5)
C19 Ir1 P1 157.1(4)
C17 Ir1 P1 101.1(3)
C16 Ir1 S1 96.3(4)
C20 Ir1 S1 91.3(4)
C18 Ir1 S1 150.6(3)
C21 Ir1 S1 95.2(4)
C19 Ir1 S1 119.0(4)
C17 Ir1 S1 129.9(4)
P1 Ir1 S1 82.84(10)
C4 P1 C8 110.5(5)
C4 P1 C10 104.5(5)
C8 P1 C10 101.5(5)
C4 P1 Ir1 115.9(4)
C8 P1 Ir1 112.0(4)
C10 P1 Ir1 111.2(3)
C7 S1 Ir1 109.3(4)
C3 O2 B3 120.1(12)
O2 B3 B2 128.0(13)
O2 B3 C7 123.3(11)
B2 B3 C7 58.8(8)
O2 B3 C8 119.8(11)
B2 B3 C8 101.2(12)
C7 B3 C8 52.9(7)
O2 B3 B1 130.3(12)
B2 B3 B1 57.5(10)
C7 B3 B1 101.6(12)
C8 B3 B1 103.3(11)
O2 B3 B4 121.2(13)
B2 B3 B4 106.6(12)
C7 B3 B4 101.3(11)
C8 B3 B4 58.7(7)
B1 B3 B4 61.3(9)
B1 B2 C7 107.1(11)
B1 B2 B6 61.3(11)
C7 B2 B6 102.5(13)
B1 B2 B3 62.8(10)
C7 B2 B3 60.8(8)
B6 B2 B3 111.2(13)
B1 B2 B11 110.9(14)
C7 B2 B11 55.1(8)
B6 B2 B11 61.0(11)
B3 B2 B11 109.1(11)
C7 B11 B6 104.4(13)
C7 B11 B2 60.6(9)
B6 B11 B2 57.9(11)
C7 B11 B10 106.1(11)
B6 B11 B10 57.2(10)
B2 B11 B10 105.2(13)
B5 B10 B6 65.0(11)
B5 B10 B11 111.8(14)
B6 B10 B11 60.1(10)
B5 B10 B9 59.7(9)
B6 B10 B9 107.7(13)
B11 B10 B9 103.0(11)
C8 B9 B5 108.3(11)
C8 B9 B4 60.8(7)
B5 B9 B4 62.8(9)
C8 B9 B10 104.2(11)
B5 B9 B10 55.7(9)
B4 B9 B10 106.1(11)
C8 B4 B9 55.5(7)
C8 B4 B3 59.7(7)
B9 B4 B3 107.0(10)
C8 B4 B1 102.1(10)
B9 B4 B1 106.7(11)
B3 B4 B1 58.5(8)
C8 B4 B5 99.9(10)
B9 B4 B5 57.2(9)
B3 B4 B5 108.7(11)
B1 B4 B5 62.6(10)
B2 B1 B6 59.8(11)
B2 B1 B3 59.7(9)
B6 B1 B3 107.6(12)
B2 B1 B4 107.5(10)
B6 B1 B4 107.2(13)
B3 B1 B4 60.2(8)
B2 B1 B5 107.1(13)
B6 B1 B5 59.6(10)
B3 B1 B5 107.4(11)
B4 B1 B5 59.4(9)
B2 B6 B10 112.5(12)
B2 B6 B1 58.9(11)
B10 B6 B1 111.8(13)
B2 B6 B11 61.1(10)
B10 B6 B11 62.8(10)
B1 B6 B11 109.1(13)
B2 B6 B5 110.9(13)
B10 B6 B5 56.8(10)
B1 B6 B5 65.3(11)
B11 B6 B5 107.5(12)
B10 B5 B9 64.7(9)
B10 B5 B6 58.2(10)
B9 B5 B6 106.4(11)
B10 B5 B4 110.8(10)
B9 B5 B4 59.9(8)
B6 B5 B4 102.5(12)
B10 B5 B1 104.4(12)
B9 B5 B1 105.1(11)
B6 B5 B1 55.1(11)
B4 B5 B1 58.0(9)
C8 C7 B11 114.1(11)
C8 C7 B2 112.0(9)
B11 C7 B2 64.3(10)
C8 C7 B3 64.9(8)
B11 C7 B3 116.7(10)
B2 C7 B3 60.3(8)
C8 C7 S1 116.5(7)
B11 C7 S1 118.2(9)
B2 C7 S1 121.4(10)
B3 C7 S1 115.4(9)
C7 C8 B9 112.2(10)
C7 C8 B4 111.1(8)
B9 C8 B4 63.6(8)
C7 C8 B3 62.2(8)
B9 C8 B3 115.3(9)
B4 C8 B3 61.6(8)
C7 C8 P1 114.1(7)
B9 C8 P1 120.3(8)
B4 C8 P1 126.0(8)
B3 C8 P1 118.6(9)
C9 C4 C5 116.0(11)
C9 C4 P1 122.9(10)
C5 C4 P1 121.1(9)
C6 C5 C4 120.2(12)
C1 C6 C5 121.5(13)
C6 C1 C2 119.6(13)
C9 C2 C1 119.3(13)
C2 C9 C4 123.3(12)
C15 C10 C11 118.5(12)
C15 C10 P1 124.6(9)
C11 C10 P1 116.8(9)
C12 C11 C10 119.8(13)
C13 C12 C11 120.5(15)
C12 C13 C14 121.9(14)
C13 C14 C15 117.3(13)
C10 C15 C14 122.0(13)
O1 C16 Ir1 165.0(12)
C18 C17 C21 105.7(12)
C18 C17 C22 124.8(16)
C21 C17 C22 129.2(16)
C18 C17 Ir1 69.7(7)
C21 C17 Ir1 69.1(7)
C22 C17 Ir1 129.7(9)
C17 C18 C19 110.5(12)
C17 C18 C23 124.3(15)
C19 C18 C23 124.0(16)
C17 C18 Ir1 74.6(7)
C19 C18 Ir1 72.7(7)
C23 C18 Ir1 129.7(9)
C20 C19 C18 109.2(13)
C20 C19 C24 124.7(16)
C18 C19 C24 126.0(16)
C20 C19 Ir1 71.3(8)
C18 C19 Ir1 71.2(7)
C24 C19 Ir1 127.0(11)
C19 C20 C21 109.3(13)
C19 C20 C25 128.5(17)
C21 C20 C25 121.8(17)
C19 C20 Ir1 74.4(8)
C21 C20 Ir1 71.4(7)
C25 C20 Ir1 125.9(10)
C17 C21 C20 105.1(12)
C17 C21 C26 124.7(18)
C20 C21 C26 129.0(18)
C17 C21 Ir1 73.8(7)
C20 C21 Ir1 70.0(7)
C26 C21 Ir1 130.1(9)
C43 Ir2 C46 63.4(5)
C43 Ir2 C45 63.8(5)
C46 Ir2 C45 37.6(6)
C43 Ir2 C44 39.0(5)
C46 Ir2 C44 63.4(5)
C45 Ir2 C44 37.8(5)
C43 Ir2 S2 131.2(4)
C46 Ir2 S2 140.6(4)
C45 Ir2 S2 109.1(4)
C44 Ir2 S2 104.1(4)
C43 Ir2 C42 37.8(5)
C46 Ir2 C42 38.0(5)
C45 Ir2 C42 63.5(5)
C44 Ir2 C42 64.1(5)
S2 Ir2 C42 168.0(3)
C43 Ir2 P2 116.2(4)
C46 Ir2 P2 120.2(4)
C45 Ir2 P2 157.2(5)
C44 Ir2 P2 153.5(4)
S2 Ir2 P2 88.05(11)
C42 Ir2 P2 101.8(3)
C36 P2 C28 109.3(5)
C36 P2 C30 107.3(5)
C28 P2 C30 105.3(5)
C36 P2 Ir2 118.8(3)
C28 P2 Ir2 108.8(4)
C30 P2 Ir2 106.5(4)
C27 S2 Ir2 110.9(4)
B12 O3 C29 122.1(13)
C27 B8 B16 103.3(14)
C27 B8 B7 60.4(9)
B16 B8 B7 58.5(11)
C27 B8 B15 104.3(13)
B16 B8 B15 57.6(11)
B7 B8 B15 106.2(14)
C27 B7 B16 101.5(13)
C27 B7 B8 56.2(9)
B16 B7 B8 60.3(12)
C27 B7 B12 61.3(8)
B16 B7 B12 109.5(12)
B8 B7 B12 110.6(12)
C27 B7 B17 104.6(11)
B16 B7 B17 62.1(11)
B8 B7 B17 111.1(13)
B12 B7 B17 59.5(9)
O3 B12 C28 119.4(10)
O3 B12 B17 130.4(13)
C28 B12 B17 102.3(10)
O3 B12 B7 129.2(13)
C28 B12 B7 99.9(11)
B17 B12 B7 60.3(9)
O3 B12 C27 123.5(11)
C28 B12 C27 52.2(7)
B17 B12 C27 102.7(10)
B7 B12 C27 57.9(9)
O3 B12 B13 121.8(12)
C28 B12 B13 57.8(7)
B17 B12 B13 59.2(8)
B7 B12 B13 105.6(10)
C27 B12 B13 99.6(10)
B14 B13 C28 57.0(8)
B14 B13 B18 58.5(10)
C28 B13 B18 101.4(12)
B14 B13 B17 110.4(12)
C28 B13 B17 103.2(10)
B18 B13 B17 64.2(10)
B14 B13 B12 109.0(11)
C28 B13 B12 59.3(8)
B18 B13 B12 110.1(12)
B17 B13 B12 58.9(8)
C28 B14 B18 107.7(12)
C28 B14 B13 62.1(8)
B18 B14 B13 61.8(11)
C28 B14 B15 103.7(11)
B18 B14 B15 58.2(12)
B13 B14 B15 108.4(13)
B16 B15 B18 63.5(13)
B16 B15 B8 59.3(12)
B18 B15 B8 109.0(15)
B16 B15 B14 103.9(13)
B18 B15 B14 55.2(10)
B8 B15 B14 103.3(11)
B7 B16 B15 113.0(13)
B7 B16 B8 61.1(11)
B15 B16 B8 63.2(12)
B7 B16 B17 60.3(11)
B15 B16 B17 111.7(13)
B8 B16 B17 110.3(12)
B7 B16 B18 109.3(12)
B15 B16 B18 58.9(12)
B8 B16 B18 108.5(14)
B17 B16 B18 61.9(11)
B12 B17 B13 62.0(8)
B12 B17 B7 60.2(9)
B13 B17 B7 107.8(10)
B12 B17 B16 106.4(12)
B13 B17 B16 105.4(12)
B7 B17 B16 57.5(10)
B12 B17 B18 107.1(11)
B13 B17 B18 57.3(10)
B7 B17 B18 105.3(14)
B16 B17 B18 59.6(12)
B14 B18 B13 59.7(10)
B14 B18 B15 66.6(12)
B13 B18 B15 113.3(12)
B14 B18 B16 108.0(14)
B13 B18 B16 105.5(12)
B15 B18 B16 57.6(13)
B14 B18 B17 106.7(10)
B13 B18 B17 58.5(9)
B15 B18 B17 107.8(15)
B16 B18 B17 58.5(12)
C28 C27 B8 115.0(10)
C28 C27 B7 110.8(10)
B8 C27 B7 63.4(11)
C28 C27 S2 117.6(8)
B8 C27 S2 119.2(10)
B7 C27 S2 119.4(9)
C28 C27 B12 62.9(8)
B8 C27 B12 116.3(11)
B7 C27 B12 60.8(9)
S2 C27 B12 113.4(8)
C27 C28 B14 113.6(9)
C27 C28 B13 113.6(9)
B14 C28 B13 60.9(9)
C27 C28 B12 64.8(8)
B14 C28 B12 115.4(10)
B13 C28 B12 62.9(8)
C27 C28 P2 113.8(7)
B14 C28 P2 122.3(9)
B13 C28 P2 122.7(8)
B12 C28 P2 113.3(7)
C31 C30 C35 118.3(12)
C31 C30 P2 119.4(10)
C35 C30 P2 121.6(10)
C32 C31 C30 122.8(14)
C33 C32 C31 119.2(15)
C32 C33 C34 121.6(16)
C33 C34 C35 119.6(16)
C34 C35 C30 118.4(14)
C37 C36 C41 120.0
C37 C36 P2 118.9(6)
C41 C36 P2 120.9(6)
C38 C37 C36 120.0
C37 C38 C39 120.0
C40 C39 C38 120.0
C39 C40 C41 120.0
C40 C41 C36 120.0
C43 C42 C46 105.2(12)
C43 C42 C47 128.1(13)
C46 C42 C47 126.6(13)
C43 C42 Ir2 67.9(7)
C46 C42 Ir2 68.6(7)
C47 C42 Ir2 128.6(9)
C42 C43 C44 109.8(12)
C42 C43 C48 126.8(13)
C44 C43 C48 123.0(13)
C42 C43 Ir2 74.3(7)
C44 C43 Ir2 72.3(7)
C48 C43 Ir2 125.3(9)
C45 C44 C43 106.0(13)
C45 C44 C49 128.3(17)
C43 C44 C49 125.6(16)
C45 C44 Ir2 70.8(7)
C43 C44 Ir2 68.8(7)
C49 C44 Ir2 128.7(10)
C46 C45 C44 108.5(13)
C46 C45 C50 129.1(18)
C44 C45 C50 122.2(17)
C46 C45 Ir2 70.5(7)
C44 C45 Ir2 71.4(7)
C50 C45 Ir2 127.8(11)
C45 C46 C42 110.1(12)
C45 C46 C51 125.0(16)
C42 C46 C51 124.1(15)
C45 C46 Ir2 71.9(8)
C42 C46 Ir2 73.4(6)
C51 C46 Ir2 129.5(11)

loop_
_geom_bond_atom_site_label_1
_geom_bond_atom_site_label_2
_geom_bond_distance
Ir1 C16 1.865(16)
Ir1 C20 2.206(12)
Ir1 C18 2.223(11)
Ir1 C21 2.224(12)
Ir1 C19 2.242(12)
Ir1 C17 2.286(11)
Ir1 P1 2.316(3)
Ir1 S1 2.377(3)
P1 C4 1.791(13)
P1 C8 1.799(11)
P1 C10 1.812(12)
S1 C7 1.815(10)
O1 C16 1.150(17)
O2 C3 1.355(16)
O2 B3 1.40(2)
B3 B2 1.72(2)
B3 C7 1.729(19)
B3 C8 1.771(18)
B3 B1 1.77(2)
B3 B4 1.80(2)
B2 B1 1.68(2)
B2 C7 1.694(17)
B2 B6 1.70(3)
B2 B11 1.75(3)
B11 C7 1.59(2)
B11 B6 1.75(2)
B11 B10 1.80(2)
B10 B5 1.67(2)
B10 B6 1.70(3)
B10 B9 1.83(2)
B9 C8 1.653(18)
B9 B5 1.75(2)
B9 B4 1.80(2)
B4 C8 1.751(15)
B4 B1 1.82(2)
B4 B5 1.85(2)
B1 B6 1.72(3)
B1 B5 1.91(3)
B6 B5 1.81(2)
C7 C8 1.559(15)
C4 C9 1.383(18)
C4 C5 1.408(16)
C5 C6 1.386(18)
C6 C1 1.350(19)
C1 C2 1.374(18)
C2 C9 1.368(18)
C10 C15 1.360(15)
C10 C11 1.407(17)
C11 C12 1.386(19)
C12 C13 1.34(2)
C13 C14 1.39(2)
C14 C15 1.407(19)
C17 C18 1.386(19)
C17 C21 1.44(2)
C17 C22 1.452(19)
C18 C19 1.387(18)
C18 C23 1.513(19)
C19 C20 1.31(2)
C19 C24 1.49(2)
C20 C21 1.46(2)
C20 C25 1.524(19)
C21 C26 1.51(2)
Ir2 C43 2.137(12)
Ir2 C46 2.157(12)
Ir2 C45 2.176(13)
Ir2 C44 2.184(12)
Ir2 S2 2.187(3)
Ir2 C42 2.219(11)
Ir2 P2 2.281(3)
P2 C36 1.784(7)
P2 C28 1.806(11)
P2 C30 1.843(13)
S2 C27 1.762(11)
O3 B12 1.359(17)
O3 C29 1.432(17)
B8 C27 1.65(2)
B8 B16 1.76(3)
B8 B7 1.77(3)
B8 B15 1.83(3)
B7 C27 1.72(2)
B7 B16 1.73(3)
B7 B12 1.78(2)
B7 B17 1.78(2)
B12 C28 1.757(19)
B12 B17 1.763(19)
B12 C27 1.79(2)
B12 B13 1.82(2)
B13 B14 1.71(2)
B13 C28 1.728(17)
B13 B18 1.75(3)
B13 B17 1.77(2)
B14 C28 1.641(17)
B14 B18 1.69(3)
B14 B15 1.89(3)
B15 B16 1.73(3)
B15 B18 1.75(3)
B16 B17 1.81(3)
B16 B18 1.83(3)
B17 B18 1.87(3)
C27 C28 1.560(16)
C30 C31 1.358(18)
C30 C35 1.394(17)
C31 C32 1.347(19)
C32 C33 1.33(2)
C33 C34 1.36(2)
C34 C35 1.39(2)
C36 C37 1.377(5)
C36 C41 1.377(5)
C37 C38 1.377(5)
C38 C39 1.377(5)
C39 C40 1.377(5)
C40 C41 1.377(5)
C42 C43 1.413(17)
C42 C46 1.425(19)
C42 C47 1.502(18)
C43 C44 1.442(19)
C43 C48 1.53(2)
C44 C45 1.41(2)
C44 C49 1.47(2)
C45 C46 1.40(2)
C45 C50 1.53(2)
C46 C51 1.52(2)
